data_2230708
loop_
_publ_author_name
'Feng, Tian-Jun'

_publ_section_title
;
 \m-4,4'-Bipyridine-\k^2^<i>N</i>:<i>N</i>'-bis[bis(2-chlorobenzoato-\k^2^<i>O</i>,<i>O</i>')lead(II)]
;
_journal_coeditor_code HY2436
_journal_issue 7
_journal_name_full 'Acta Crystallographica Section E'
_journal_page_first m935
_journal_paper_doi 10.1107/S1600536811022422
_journal_volume 67
_journal_year 2011
_chemical_formula_iupac '[Pb2 (C7 H4 Cl O2)4 (C10 H8 N2)]'
_chemical_formula_moiety 'C38 H24 Cl4 N2 O8 Pb2'
_chemical_formula_sum 'C38 H24 Cl4 N2 O8 Pb2'
_chemical_formula_weight 1192.79
_chemical_name_systematic
;
\m-4,4'-Bipyridine-\k^2^<i>N</i>:<i>N</i>'-bis[bis(2-chlorobenzoato-
\k^2^<i>O</i>,<i>O</i>')lead(II)]
;
_space_group_IT_number 61
_symmetry_cell_setting orthorhombic
_symmetry_space_group_name_Hall '-P 2ac 2ab'
_symmetry_space_group_name_H-M 'P b c a'
_atom_sites_solution_hydrogens geom
_atom_sites_solution_primary direct
_atom_sites_solution_secondary difmap
_audit_creation_method SHELXL-97
_cell_angle_alpha 90.00
_cell_angle_beta 90.00
_cell_angle_gamma 90.00
_cell_formula_units_Z 4
_cell_length_a 21.9370(13)
_cell_length_b 7.4569(5)
_cell_length_c 23.2379(14)
_cell_measurement_reflns_used 5300
_cell_measurement_temperature 296(2)
_cell_measurement_theta_max 28.00
_cell_measurement_theta_min 1.26
_cell_volume 3801.3(4)
_computing_cell_refinement 'SAINT (Bruker, 2007)'
_computing_data_collection 'APEX2 (Bruker, 2007)'
_computing_data_reduction 'SAINT (Bruker, 2007)'
_computing_molecular_graphics 'SHELXTL (Sheldrick, 2008) and Mercury (Macrae <i>et al.</i>, 2006)'
_computing_publication_material 'SHELXTL (Sheldrick, 2008)'
_computing_structure_refinement 'SHELXL97 (Sheldrick, 2008)'
_computing_structure_solution 'SHELXS97 (Sheldrick, 2008)'
_diffrn_ambient_temperature 296(2)
_diffrn_measured_fraction_theta_full 0.994
_diffrn_measured_fraction_theta_max 0.994
_diffrn_measurement_device_type 'Bruker APEXII CCD'
_diffrn_measurement_method '\f and \w'
_diffrn_radiation_monochromator graphite
_diffrn_radiation_source 'fine-focus sealed tube'
_diffrn_radiation_type MoK\a
_diffrn_radiation_wavelength 0.71073
_diffrn_reflns_av_R_equivalents 0.0324
_diffrn_reflns_av_sigmaI/netI 0.0273
_diffrn_reflns_limit_h_max 26
_diffrn_reflns_limit_h_min -25
_diffrn_reflns_limit_k_max 8
_diffrn_reflns_limit_k_min -8
_diffrn_reflns_limit_l_max 19
_diffrn_reflns_limit_l_min -27
_diffrn_reflns_number 15375
_diffrn_reflns_theta_full 25.20
_diffrn_reflns_theta_max 25.20
_diffrn_reflns_theta_min 1.75
_exptl_absorpt_coefficient_mu 9.182
_exptl_absorpt_correction_T_max 0.145
_exptl_absorpt_correction_T_min 0.092
_exptl_absorpt_correction_type multi-scan
_exptl_absorpt_process_details '(SADABS; Sheldrick, 1996)'
_exptl_crystal_colour colorless
_exptl_crystal_density_diffrn 2.084
_exptl_crystal_density_method 'not measured'
_exptl_crystal_description block
_exptl_crystal_F_000 2248
_exptl_crystal_size_max 0.30
_exptl_crystal_size_mid 0.28
_exptl_crystal_size_min 0.22
_refine_diff_density_max 0.839
_refine_diff_density_min -0.528
_refine_ls_extinction_method none
_refine_ls_goodness_of_fit_ref 1.092
_refine_ls_hydrogen_treatment constr
_refine_ls_matrix_type full
_refine_ls_number_parameters 244
_refine_ls_number_reflns 3398
_refine_ls_number_restraints 0
_refine_ls_restrained_S_all 1.092
_refine_ls_R_factor_all 0.0389
_refine_ls_R_factor_gt 0.0262
_refine_ls_shift/su_max 0.001
_refine_ls_shift/su_mean 0.000
_refine_ls_structure_factor_coef Fsqd
_refine_ls_weighting_details 'calc w=1/[\s^2^(Fo^2^)+(0.0403P)^2^+6.2959P] where P=(Fo^2^+2Fc^2^)/3'
_refine_ls_weighting_scheme calc
_refine_ls_wR_factor_gt 0.0659
_refine_ls_wR_factor_ref 0.0806
_reflns_number_gt 2712
_reflns_number_total 3398
_reflns_threshold_expression I>2\s(I)
_cod_data_source_file hy2436.cif
_cod_data_source_block I
_cod_database_code 2230708
_cod_database_fobs_code 2230708

loop_
_symmetry_equiv_pos_as_xyz
'x, y, z'
'-x+1/2, -y, z+1/2'
'-x, y+1/2, -z+1/2'
'x+1/2, -y+1/2, -z'
'-x, -y, -z'
'x-1/2, y, -z-1/2'
'x, -y-1/2, z-1/2'
'-x-1/2, y-1/2, z'

loop_
_atom_site_type_symbol
_atom_site_label
_atom_site_fract_x
_atom_site_fract_y
_atom_site_fract_z
_atom_site_U_iso_or_equiv
_atom_site_adp_type
_atom_site_calc_flag
_atom_site_refinement_flags
_atom_site_occupancy
_atom_site_symmetry_multiplicity
_atom_site_disorder_assembly
_atom_site_disorder_group
C C1 0.1794(3) 0.7076(9) -0.1258(3) 0.0427(15) Uani d . 1 1 . .
C C2 0.1528(3) 0.8251(10) -0.1646(3) 0.0552(18) Uani d . 1 1 . .
C C3 0.1478(4) 0.7786(12) -0.2219(3) 0.068(2) Uani d . 1 1 . .
H H3 0.1289 0.8564 -0.2476 0.082 Uiso calc R 1 1 . .
C C4 0.1705(4) 0.6187(13) -0.2411(3) 0.070(2) Uani d . 1 1 . .
H H4 0.1692 0.5922 -0.2802 0.084 Uiso calc R 1 1 . .
C C5 0.1949(4) 0.4974(16) -0.2036(4) 0.082(3) Uani d . 1 1 . .
H H5 0.2071 0.3840 -0.2157 0.098 Uiso calc R 1 1 . .
C C6 0.2009(3) 0.5513(11) -0.1462(3) 0.0555(19) Uani d . 1 1 . .
H H6 0.2208 0.4748 -0.1208 0.067 Uiso calc R 1 1 . .
C C7 0.1912(3) 0.7545(9) -0.0634(3) 0.0405(14) Uani d . 1 1 . .
C C8 0.0956(3) 0.5487(8) 0.1402(2) 0.0389(14) Uani d . 1 1 . .
C C9 0.1121(3) 0.3828(10) 0.1618(3) 0.0517(17) Uani d . 1 1 . .
C C10 0.0715(4) 0.2756(12) 0.1901(3) 0.075(2) Uani d . 1 1 . .
H H10 0.0851 0.1680 0.2058 0.090 Uiso calc R 1 1 . .
C C11 0.0125(4) 0.3208(13) 0.1958(4) 0.080(3) Uani d . 1 1 . .
H H11 -0.0153 0.2422 0.2124 0.096 Uiso calc R 1 1 . .
C C12 -0.0058(3) 0.4903(11) 0.1761(3) 0.060(2) Uani d . 1 1 . .
H H12 -0.0458 0.5282 0.1815 0.071 Uiso calc R 1 1 . .
C C13 0.0351(3) 0.5999(10) 0.1490(3) 0.0498(17) Uani d . 1 1 . .
H H13 0.0222 0.7116 0.1360 0.060 Uiso calc R 1 1 . .
C C14 0.1369(3) 0.6803(9) 0.1091(2) 0.0421(15) Uani d . 1 1 . .
C C15 0.1235(3) 1.3106(9) -0.0034(3) 0.059(2) Uani d . 1 1 . .
H H15 0.1630 1.3251 -0.0172 0.071 Uiso calc R 1 1 . .
C C16 0.0814(3) 1.4422(9) -0.0149(4) 0.060(2) Uani d . 1 1 . .
H H16 0.0930 1.5416 -0.0364 0.072 Uiso calc R 1 1 . .
C C17 0.0229(2) 1.4299(7) 0.0047(3) 0.0343(13) Uani d . 1 1 . .
C C18 0.0088(3) 1.2696(9) 0.0332(3) 0.0503(18) Uani d . 1 1 . .
H H18 -0.0308 1.2478 0.0457 0.060 Uiso calc R 1 1 . .
C C19 0.0541(3) 1.1442(9) 0.0427(3) 0.0547(18) Uani d . 1 1 . .
H H19 0.0443 1.0388 0.0620 0.066 Uiso calc R 1 1 . .
Cl Cl1 0.12558(15) 1.0350(3) -0.14483(12) 0.1014(9) Uani d . 1 1 . .
Cl Cl2 0.18725(7) 0.3008(3) 0.15571(9) 0.0618(5) Uani d . 1 1 . .
N N1 0.1109(2) 1.1684(7) 0.0254(2) 0.0441(12) Uani d . 1 1 . .
O O1 0.23874(19) 0.7055(6) -0.04024(17) 0.0497(12) Uani d . 1 1 . .
O O2 0.15049(19) 0.8395(6) -0.03665(17) 0.0472(11) Uani d . 1 1 . .
O O3 0.1874(2) 0.6329(7) 0.0914(3) 0.0665(16) Uani d . 1 1 . .
O O4 0.1161(2) 0.8292(7) 0.1003(3) 0.0747(16) Uani d . 1 1 . .
Pb Pb1 0.197071(9) 0.95216(3) 0.044368(10) 0.03659(10) Uani d . 1 1 . .

loop_
_atom_site_aniso_label
_atom_site_aniso_U_11
_atom_site_aniso_U_22
_atom_site_aniso_U_33
_atom_site_aniso_U_12
_atom_site_aniso_U_13
_atom_site_aniso_U_23
C1 0.035(3) 0.051(4) 0.042(3) -0.010(3) -0.002(3) 0.002(3)
C2 0.068(4) 0.047(4) 0.051(4) 0.012(3) -0.016(3) 0.012(3)
C3 0.077(5) 0.076(6) 0.051(4) 0.001(4) -0.019(4) 0.024(4)
C4 0.075(5) 0.086(6) 0.049(4) -0.017(5) -0.003(4) -0.001(5)
C5 0.081(6) 0.112(8) 0.053(5) 0.003(5) -0.001(4) -0.029(5)
C6 0.057(4) 0.062(5) 0.048(4) 0.002(4) -0.002(3) -0.002(4)
C7 0.041(3) 0.044(4) 0.037(3) -0.013(3) 0.001(3) 0.006(3)
C8 0.042(3) 0.044(3) 0.031(3) -0.019(3) -0.001(3) 0.001(3)
C9 0.054(4) 0.063(4) 0.038(3) 0.001(4) 0.001(3) 0.010(3)
C10 0.075(5) 0.081(6) 0.069(5) -0.015(5) 0.003(4) 0.032(5)
C11 0.061(5) 0.096(7) 0.083(6) -0.007(5) 0.024(4) 0.024(5)
C12 0.040(4) 0.062(5) 0.077(5) 0.000(3) 0.014(4) 0.008(4)
C13 0.045(3) 0.057(4) 0.048(4) 0.012(3) 0.006(3) 0.001(3)
C14 0.049(4) 0.044(4) 0.034(3) -0.001(3) -0.007(3) 0.008(3)
C15 0.040(4) 0.047(4) 0.090(6) 0.009(3) 0.011(4) 0.021(4)
C16 0.041(4) 0.049(4) 0.089(5) 0.020(3) 0.018(4) 0.031(4)
C17 0.029(3) 0.031(3) 0.043(3) -0.010(2) -0.004(2) 0.000(3)
C18 0.031(3) 0.031(3) 0.089(5) 0.008(3) 0.008(3) 0.014(3)
C19 0.045(4) 0.026(3) 0.093(5) -0.001(3) 0.008(3) 0.018(4)
Cl1 0.149(2) 0.0533(13) 0.1017(18) 0.0321(15) -0.0395(17) 0.0097(13)
Cl2 0.0521(10) 0.0578(11) 0.0754(12) 0.0092(8) 0.0001(8) 0.0201(10)
N1 0.042(3) 0.039(3) 0.052(3) 0.015(2) -0.003(2) 0.001(3)
O1 0.040(2) 0.064(3) 0.045(2) 0.013(2) -0.0075(19) 0.002(2)
O2 0.041(2) 0.051(3) 0.049(3) 0.013(2) -0.0015(19) -0.011(2)
O3 0.047(3) 0.035(3) 0.117(5) 0.010(2) 0.032(3) 0.021(3)
O4 0.061(3) 0.057(3) 0.106(4) 0.008(3) 0.024(3) 0.040(3)
Pb1 0.03377(14) 0.03153(15) 0.04447(15) 0.00209(9) -0.00447(9) 0.00210(10)

loop_
_atom_type_symbol
_atom_type_description
_atom_type_scat_dispersion_real
_atom_type_scat_dispersion_imag
_atom_type_scat_source
C C 0.0033 0.0016 'International Tables Vol C Tables 4.2.6.8 and 6.1.1.4'
H H 0.0000 0.0000 'International Tables Vol C Tables 4.2.6.8 and 6.1.1.4'
N N 0.0061 0.0033 'International Tables Vol C Tables 4.2.6.8 and 6.1.1.4'
O O 0.0106 0.0060 'International Tables Vol C Tables 4.2.6.8 and 6.1.1.4'
Pb Pb -3.3944 10.1111 'International Tables Vol C Tables 4.2.6.8 and 6.1.1.4'
Cl Cl 0.1484 0.1585 'International Tables Vol C Tables 4.2.6.8 and 6.1.1.4'

loop_
_geom_angle_atom_site_label_1
_geom_angle_atom_site_label_2
_geom_angle_atom_site_label_3
_geom_angle_site_symmetry_1
_geom_angle_site_symmetry_3
_geom_angle
_geom_angle_publ_flag
C6 C1 C2 . . 117.8(6) ?
C6 C1 C7 . . 118.6(6) ?
C2 C1 C7 . . 123.3(6) ?
C3 C2 C1 . . 120.2(7) ?
C3 C2 Cl1 . . 117.0(5) ?
C1 C2 Cl1 . . 122.9(5) ?
C4 C3 C2 . . 120.3(7) ?
C4 C3 H3 . . 119.9 ?
C2 C3 H3 . . 119.9 ?
C3 C4 C5 . . 120.9(8) ?
C3 C4 H4 . . 119.5 ?
C5 C4 H4 . . 119.5 ?
C4 C5 C6 . . 117.0(9) ?
C4 C5 H5 . . 121.5 ?
C6 C5 H5 . . 121.5 ?
C1 C6 C5 . . 123.6(8) ?
C1 C6 H6 . . 118.2 ?
C5 C6 H6 . . 118.2 ?
O1 C7 O2 . . 122.3(6) ?
O1 C7 C1 . . 119.7(6) ?
O2 C7 C1 . . 117.9(5) ?
C9 C8 C13 . . 116.1(6) ?
C9 C8 C14 . . 126.5(6) ?
C13 C8 C14 . . 117.3(6) ?
C10 C9 C8 . . 121.9(7) ?
C10 C9 Cl2 . . 116.4(6) ?
C8 C9 Cl2 . . 121.7(5) ?
C11 C10 C9 . . 121.9(8) ?
C11 C10 H10 . . 119.0 ?
C9 C10 H10 . . 119.0 ?
C10 C11 C12 . . 118.0(8) ?
C10 C11 H11 . . 121.0 ?
C12 C11 H11 . . 121.0 ?
C13 C12 C11 . . 120.1(7) ?
C13 C12 H12 . . 120.0 ?
C11 C12 H12 . . 120.0 ?
C12 C13 C8 . . 121.8(6) ?
C12 C13 H13 . . 119.1 ?
C8 C13 H13 . . 119.1 ?
O4 C14 O3 . . 122.8(6) ?
O4 C14 C8 . . 116.5(6) ?
O3 C14 C8 . . 120.6(6) ?
N1 C15 C16 . . 123.1(6) ?
N1 C15 H15 . . 118.4 ?
C16 C15 H15 . . 118.4 ?
C17 C16 C15 . . 121.3(6) ?
C17 C16 H16 . . 119.3 ?
C15 C16 H16 . . 119.3 ?
C16 C17 C18 . . 115.0(5) ?
C16 C17 C17 . 5_585 123.2(6) ?
C18 C17 C17 . 5_585 121.7(6) ?
C19 C18 C17 . . 119.5(5) ?
C19 C18 H18 . . 120.2 ?
C17 C18 H18 . . 120.2 ?
N1 C19 C18 . . 122.5(6) ?
N1 C19 H19 . . 118.8 ?
C18 C19 H19 . . 118.8 ?
C15 N1 C19 . . 118.3(6) ?
C15 N1 Pb1 . . 117.3(4) ?
C19 N1 Pb1 . . 124.4(4) ?
C7 O2 Pb1 . . 105.9(4) ?
C14 O3 Pb1 . . 87.2(4) ?
C14 O4 Pb1 . . 99.4(4) ?
O2 Pb1 O4 . . 88.57(19) ?
O2 Pb1 N1 . . 75.99(16) ?
O4 Pb1 N1 . . 77.48(18) ?
O2 Pb1 O3 . . 88.51(18) ?
O4 Pb1 O3 . . 50.55(15) ?
N1 Pb1 O3 . . 126.24(15) ?

loop_
_geom_bond_atom_site_label_1
_geom_bond_atom_site_label_2
_geom_bond_site_symmetry_2
_geom_bond_distance
_geom_bond_publ_flag
C1 C6 . 1.344(10) ?
C1 C2 . 1.386(9) ?
C1 C7 . 1.512(8) ?
C2 C3 . 1.381(10) ?
C2 Cl1 . 1.737(8) ?
C3 C4 . 1.366(12) ?
C3 H3 . 0.9300 ?
C4 C5 . 1.365(13) ?
C4 H4 . 0.9300 ?
C5 C6 . 1.400(11) ?
C5 H5 . 0.9300 ?
C6 H6 . 0.9300 ?
C7 O1 . 1.230(7) ?
C7 O2 . 1.259(7) ?
C8 C9 . 1.383(9) ?
C8 C13 . 1.396(8) ?
C8 C14 . 1.518(8) ?
C9 C10 . 1.364(10) ?
C9 Cl2 . 1.764(7) ?
C10 C11 . 1.344(11) ?
C10 H10 . 0.9300 ?
C11 C12 . 1.403(12) ?
C11 H11 . 0.9300 ?
C12 C13 . 1.367(10) ?
C12 H12 . 0.9300 ?
C13 H13 . 0.9300 ?
C14 O4 . 1.217(8) ?
C14 O3 . 1.234(7) ?
C15 N1 . 1.284(8) ?
C15 C16 . 1.373(9) ?
C15 H15 . 0.9300 ?
C16 C17 . 1.365(8) ?
C16 H16 . 0.9300 ?
C17 C18 . 1.402(8) ?
C17 C17 5_585 1.467(11) ?
C18 C19 . 1.383(9) ?
C18 H18 . 0.9300 ?
C19 N1 . 1.322(8) ?
C19 H19 . 0.9300 ?
N1 Pb1 . 2.523(5) ?
O2 Pb1 . 2.301(4) ?
O3 Pb1 . 2.629(5) ?
O4 Pb1 . 2.384(5) ?

loop_
_geom_hbond_atom_site_label_D
_geom_hbond_atom_site_label_H
_geom_hbond_atom_site_label_A
_geom_hbond_site_symmetry_A
_geom_hbond_distance_DH
_geom_hbond_distance_HA
_geom_hbond_distance_DA
_geom_hbond_angle_DHA
C15 H15 O1 8_665 0.93 2.40 3.239(7) 150
C16 H16 O2 1_565 0.93 2.55 3.361(6) 146
C19 H19 O4 . 0.93 2.39 3.026(5) 125
